data_7123418
loop_
_publ_author_name
'Xu, Xinfang'
'Dong, Kuiyong'
'Pei, Cao'
'Zeng, Qian'
'Qiu, Lihua'
'Hu, Wenhao'
'Qian, Yu'

_publ_section_title
;
 Copper-catalyzed [4+1]-annulation of 2-alkenylindoles with diazoacetates:
 a facile access to dihydrocyclopenta[b]indoles
;
_journal_name_full 'Chemical Communications'
_journal_paper_doi 10.1039/C9CC02257K
_journal_year 2019
_chemical_formula_sum 'C26 H26 F N O6'
_chemical_formula_weight 467.48
_chemical_name_systematic
;
 ?
;
_space_group_crystal_system triclinic
_space_group_IT_number 2
_space_group_name_Hall '-P 1'
_space_group_name_H-M_alt 'P -1'
_symmetry_space_group_name_Hall '-P 1'
_symmetry_space_group_name_H-M 'P -1'
_atom_sites_solution_hydrogens geom
_audit_creation_method SHELXL-2013
_audit_update_record
;
2018-07-12 deposited with the CCDC.    2019-05-08 downloaded from the CCDC.
;
_cell_angle_alpha 112.4207(78)
_cell_angle_beta 91.8110(108)
_cell_angle_gamma 111.9341(81)
_cell_formula_units_Z 2
_cell_length_a 9.9360(73)
_cell_length_b 11.4760(91)
_cell_length_c 12.7906(98)
_cell_measurement_reflns_used 6808
_cell_measurement_temperature 293(2)
_cell_measurement_theta_max 34.7542
_cell_measurement_theta_min 2.0988
_cell_volume 1224.6(16)
_computing_structure_refinement 'SHELXL-2013 (Sheldrick, 2013)'
_diffrn_ambient_temperature 293(2)
_diffrn_measured_fraction_theta_full 0.989
_diffrn_measured_fraction_theta_max 0.848
_diffrn_measurement_device
;
Saturn724+ (2x2 bin mode)
;
_diffrn_radiation_type MoK\a
_diffrn_radiation_wavelength 0.71073
_diffrn_reflns_av_R_equivalents 0.0224
_diffrn_reflns_av_unetI/netI 0.0342
_diffrn_reflns_Laue_measured_fraction_full 0.989
_diffrn_reflns_Laue_measured_fraction_max 0.848
_diffrn_reflns_limit_h_max 15
_diffrn_reflns_limit_h_min -14
_diffrn_reflns_limit_k_max 13
_diffrn_reflns_limit_k_min -18
_diffrn_reflns_limit_l_max 19
_diffrn_reflns_limit_l_min -19
_diffrn_reflns_number 16118
_diffrn_reflns_point_group_measured_fraction_full 0.989
_diffrn_reflns_point_group_measured_fraction_max 0.848
_diffrn_reflns_theta_full 25.242
_diffrn_reflns_theta_max 34.830
_diffrn_reflns_theta_min 1.759
_exptl_absorpt_coefficient_mu 0.095
_exptl_crystal_colour colourless
_exptl_crystal_density_diffrn 1.268
_exptl_crystal_description block
_exptl_crystal_F_000 492
_refine_diff_density_max 0.721
_refine_diff_density_min -0.431
_refine_diff_density_rms 0.072
_refine_ls_extinction_method none
_refine_ls_goodness_of_fit_ref 1.152
_refine_ls_hydrogen_treatment constr
_refine_ls_matrix_type full
_refine_ls_number_parameters 311
_refine_ls_number_reflns 9035
_refine_ls_number_restraints 644
_refine_ls_restrained_S_all 1.197
_refine_ls_R_factor_all 0.1166
_refine_ls_R_factor_gt 0.0933
_refine_ls_shift/su_max 0.012
_refine_ls_shift/su_mean 0.001
_refine_ls_structure_factor_coef Fsqd
_refine_ls_weighting_details
;
 w=1/[\s^2^(Fo^2^)+(0.1192P)^2^+0.3094P]
 where P=(Fo^2^+2Fc^2^)/3
;
_refine_ls_weighting_scheme calc
_refine_ls_wR_factor_gt 0.2568
_refine_ls_wR_factor_ref 0.2820
_reflns_Friedel_coverage 0.000
_reflns_number_gt 6826
_reflns_number_total 9035
_reflns_threshold_expression 'I > 2\s(I)'
_cod_data_source_file c9cc02257k2.cif
_cod_data_source_block s180711a
_cod_original_cell_volume 1224.5769(1000)
_cod_database_code 7123418
_shelx_space_group_comment
;
The symmetry employed for this shelxl refinement is uniquely defined
by the following loop, which should always be used as a source of
symmetry information in preference to the above space-group names.
They are only intended as comments.
;
_shelxl_version_number 2013-2

loop_
_space_group_symop_operation_xyz
'x, y, z'
'-x, -y, -z'

loop_
_atom_site_label
_atom_site_type_symbol
_atom_site_fract_x
_atom_site_fract_y
_atom_site_fract_z
_atom_site_U_iso_or_equiv
_atom_site_adp_type
_atom_site_occupancy
_atom_site_site_symmetry_order
_atom_site_calc_flag
_atom_site_refinement_flags_posn
_atom_site_refinement_flags_adp
F1 F 0.4819(2) 0.06317(17) 0.36647(18) 0.0848(5) Uani 1 1 d . .
O1 O 0.98627(17) 0.64849(18) 0.22634(16) 0.0587(4) Uani 1 1 d . .
O2 O 1.00912(17) 0.54719(19) 0.34032(17) 0.0615(4) Uani 1 1 d . .
O3 O 0.7016(3) 0.5596(3) 0.02230(18) 0.0874(7) Uani 1 1 d . .
O4 O 0.7423(2) 0.40199(19) 0.06496(14) 0.0653(5) Uani 1 1 d . .
O5 O 0.44051(18) 0.5250(2) 0.26940(17) 0.0688(5) Uani 1 1 d . .
O6 O 0.46398(17) 0.34832(18) 0.12908(16) 0.0602(4) Uani 1 1 d . .
N1 N 0.7919(2) 0.89751(18) 0.47183(18) 0.0524(4) Uani 1 1 d . .
C1 C 0.8656(2) 0.7632(2) 0.53281(18) 0.0447(4) Uani 1 1 d . U
C2 C 0.9331(2) 0.7376(2) 0.6147(2) 0.0520(4) Uani 1 1 d . U
H2 H 0.9413 0.6539 0.5939 0.062 Uiso 1 1 calc R U
C3 C 0.9873(3) 0.8395(3) 0.7272(2) 0.0643(6) Uani 1 1 d . U
H3 H 1.0318 0.8232 0.7820 0.077 Uiso 1 1 calc R U
C4 C 0.9767(3) 0.9659(3) 0.7600(2) 0.0696(7) Uani 1 1 d . U
H4 H 1.0140 1.0319 0.8362 0.083 Uiso 1 1 calc R U
C5 C 0.9120(3) 0.9951(2) 0.6817(2) 0.0619(6) Uani 1 1 d . U
H5 H 0.9053 1.0796 0.7039 0.074 Uiso 1 1 calc R U
C6 C 0.8569(2) 0.8937(2) 0.5678(2) 0.0495(4) Uani 1 1 d . U
C7 C 0.7588(2) 0.7734(2) 0.37956(19) 0.0466(4) Uani 1 1 d . U
C9 C 0.7015(3) 0.7183(2) 0.2536(2) 0.0532(5) Uani 1 1 d . U
H9A H 0.7735 0.7657 0.2176 0.064 Uiso 1 1 calc R U
H9B H 0.6096 0.7261 0.2390 0.064 Uiso 1 1 calc R U
C10 C 0.6767(2) 0.5639(2) 0.21063(18) 0.0459(4) Uani 1 1 d . U
C11 C 0.7770(2) 0.55615(19) 0.30878(16) 0.0404(3) Uani 1 1 d . U
C12 C 0.7978(2) 0.6883(2) 0.41171(17) 0.0427(4) Uani 1 1 d . U
C13 C 0.7049(2) 0.42352(19) 0.32720(16) 0.0408(3) Uani 1 1 d . U
C14 C 0.7169(3) 0.3016(2) 0.2593(2) 0.0528(5) Uani 1 1 d . U
H14 H 0.7761 0.3014 0.2045 0.063 Uiso 1 1 calc R U
C15 C 0.6416(3) 0.1797(2) 0.2720(2) 0.0598(5) Uani 1 1 d . U
H15 H 0.6495 0.0983 0.2260 0.072 Uiso 1 1 calc R U
C16 C 0.5551(3) 0.1828(2) 0.3543(2) 0.0552(5) Uani 1 1 d . U
C17 C 0.5414(2) 0.2999(2) 0.4241(2) 0.0548(5) Uani 1 1 d . U
H17 H 0.4824 0.2991 0.4791 0.066 Uiso 1 1 calc R U
C18 C 0.6186(2) 0.4212(2) 0.41086(19) 0.0472(4) Uani 1 1 d . U
H18 H 0.6124 0.5027 0.4591 0.057 Uiso 1 1 calc R U
C19 C 0.7635(3) 1.0126(3) 0.4701(3) 0.0672(7) Uani 1 1 d . U
H19A H 0.7585 1.0078 0.3934 0.101 Uiso 1 1 calc R U
H19B H 0.8422 1.0988 0.5225 0.101 Uiso 1 1 calc R U
H19C H 0.6712 1.0071 0.4933 0.101 Uiso 1 1 calc R U
C20 C 0.9337(2) 0.5860(2) 0.28306(17) 0.0435(4) Uani 1 1 d . U
C21 C 1.1626(3) 0.5813(4) 0.3282(3) 0.0831(9) Uani 1 1 d . U
H21A H 1.1656 0.5243 0.2513 0.125 Uiso 1 1 calc R U
H21B H 1.2127 0.5647 0.3828 0.125 Uiso 1 1 calc R U
H21C H 1.2107 0.6772 0.3425 0.125 Uiso 1 1 calc R U
C22 C 0.7085(3) 0.5102(3) 0.0887(2) 0.0562(5) Uani 1 1 d . U
C23 C 0.7712(5) 0.3421(4) -0.0490(3) 0.1046(12) Uani 1 1 d D U
H23A H 0.6936 0.3277 -0.1067 0.126 Uiso 1 1 calc R U
H23B H 0.8649 0.4048 -0.0554 0.126 Uiso 1 1 calc R U
C25 C 0.5128(2) 0.4782(2) 0.20674(19) 0.0499(4) Uani 1 1 d . U
C26 C 0.3130(3) 0.2561(3) 0.1234(3) 0.0762(8) Uani 1 1 d . U
H26A H 0.2431 0.2888 0.1039 0.091 Uiso 1 1 calc R U
H26B H 0.3026 0.2517 0.1971 0.091 Uiso 1 1 calc R U
C27 C 0.2853(5) 0.1176(4) 0.0324(4) 0.1171(15) Uani 1 1 d . U
H27A H 0.2935 0.1230 -0.0403 0.176 Uiso 1 1 calc R U
H27B H 0.1874 0.0523 0.0269 0.176 Uiso 1 1 calc R U
H27C H 0.3569 0.0877 0.0518 0.176 Uiso 1 1 calc R U
C24 C 0.7759(10) 0.2188(6) -0.0679(6) 0.203(3) Uani 1 1 d D U
H24A H 0.8638 0.2352 -0.0206 0.305 Uiso 1 1 calc R U
H24B H 0.7770 0.1712 -0.1478 0.305 Uiso 1 1 calc R U
H24C H 0.6902 0.1629 -0.0487 0.305 Uiso 1 1 calc R U

loop_
_atom_site_aniso_label
_atom_site_aniso_U_11
_atom_site_aniso_U_22
_atom_site_aniso_U_33
_atom_site_aniso_U_23
_atom_site_aniso_U_13
_atom_site_aniso_U_12
F1 0.0852(11) 0.0635(9) 0.1271(15) 0.0626(10) 0.0446(11) 0.0282(8)
O1 0.0486(8) 0.0712(10) 0.0793(11) 0.0509(9) 0.0308(7) 0.0275(7)
O2 0.0418(7) 0.0825(11) 0.0882(12) 0.0573(10) 0.0230(7) 0.0323(8)
O3 0.1069(17) 0.1220(18) 0.0655(12) 0.0630(13) 0.0292(11) 0.0561(15)
O4 0.0780(11) 0.0708(11) 0.0507(9) 0.0263(8) 0.0310(8) 0.0328(9)
O5 0.0461(8) 0.0876(13) 0.0756(12) 0.0317(10) 0.0228(8) 0.0329(9)
O6 0.0441(8) 0.0620(10) 0.0679(10) 0.0284(8) 0.0098(7) 0.0148(7)
N1 0.0545(10) 0.0449(9) 0.0716(12) 0.0306(8) 0.0250(8) 0.0280(8)
C1 0.0422(8) 0.0443(9) 0.0533(10) 0.0245(7) 0.0185(7) 0.0192(7)
C2 0.0490(10) 0.0534(10) 0.0575(11) 0.0283(9) 0.0136(8) 0.0200(8)
C3 0.0612(13) 0.0714(15) 0.0542(12) 0.0264(11) 0.0102(10) 0.0218(11)
C4 0.0663(14) 0.0638(14) 0.0569(13) 0.0142(11) 0.0156(11) 0.0165(11)
C5 0.0588(12) 0.0472(11) 0.0682(14) 0.0153(10) 0.0252(10) 0.0187(9)
C6 0.0458(9) 0.0439(9) 0.0614(11) 0.0231(8) 0.0216(8) 0.0199(8)
C7 0.0455(9) 0.0479(9) 0.0601(10) 0.0305(8) 0.0199(8) 0.0250(7)
C9 0.0533(10) 0.0584(11) 0.0642(12) 0.0375(9) 0.0148(9) 0.0280(9)
C10 0.0433(8) 0.0569(10) 0.0503(9) 0.0314(8) 0.0170(7) 0.0247(8)
C11 0.0385(7) 0.0469(8) 0.0466(8) 0.0262(7) 0.0174(6) 0.0218(7)
C12 0.0411(8) 0.0450(8) 0.0522(9) 0.0258(7) 0.0175(7) 0.0225(7)
C13 0.0388(8) 0.0467(9) 0.0475(8) 0.0259(7) 0.0154(6) 0.0219(7)
C14 0.0585(11) 0.0510(10) 0.0573(11) 0.0255(9) 0.0262(9) 0.0278(9)
C15 0.0671(13) 0.0468(10) 0.0708(14) 0.0258(10) 0.0243(11) 0.0274(10)
C16 0.0513(11) 0.0490(10) 0.0748(14) 0.0366(10) 0.0169(10) 0.0196(9)
C17 0.0519(11) 0.0595(12) 0.0664(12) 0.0385(10) 0.0271(9) 0.0235(9)
C18 0.0458(9) 0.0492(9) 0.0560(10) 0.0272(8) 0.0229(8) 0.0233(8)
C19 0.0707(15) 0.0534(12) 0.102(2) 0.0446(13) 0.0375(14) 0.0380(11)
C20 0.0398(8) 0.0485(9) 0.0520(9) 0.0259(8) 0.0178(7) 0.0231(7)
C21 0.0420(11) 0.105(2) 0.136(3) 0.079(2) 0.0256(14) 0.0358(13)
C22 0.0536(11) 0.0716(13) 0.0508(10) 0.0342(10) 0.0178(8) 0.0246(10)
C23 0.134(3) 0.103(2) 0.0626(16) 0.0253(16) 0.0549(18) 0.043(2)
C25 0.0428(9) 0.0642(11) 0.0526(10) 0.0322(9) 0.0125(7) 0.0247(8)
C26 0.0508(13) 0.0800(18) 0.0874(19) 0.0425(15) 0.0105(12) 0.0098(12)
C27 0.091(3) 0.084(2) 0.119(3) 0.026(2) -0.003(2) -0.002(2)
C24 0.339(7) 0.127(3) 0.169(5) 0.054(3) 0.157(5) 0.125(4)

loop_
_atom_type_symbol
_atom_type_description
_atom_type_scat_dispersion_real
_atom_type_scat_dispersion_imag
_atom_type_scat_source
C C 0.0033 0.0016 'International Tables Vol C Tables 4.2.6.8 and 6.1.1.4'
H H 0.0000 0.0000 'International Tables Vol C Tables 4.2.6.8 and 6.1.1.4'
F F 0.0171 0.0103 'International Tables Vol C Tables 4.2.6.8 and 6.1.1.4'
N N 0.0061 0.0033 'International Tables Vol C Tables 4.2.6.8 and 6.1.1.4'
O O 0.0106 0.0060 'International Tables Vol C Tables 4.2.6.8 and 6.1.1.4'

loop_
_geom_angle_atom_site_label_1
_geom_angle_atom_site_label_2
_geom_angle_atom_site_label_3
_geom_angle
C20 O2 C21 115.52(18)
C22 O4 C23 116.5(2)
C25 O6 C26 116.6(2)
C7 N1 C6 107.59(16)
C7 N1 C19 126.2(2)
C6 N1 C19 126.2(2)
C2 C1 C6 118.9(2)
C2 C1 C12 135.98(19)
C6 C1 C12 105.11(18)
C3 C2 C1 118.7(2)
C3 C2 H2 120.6
C1 C2 H2 120.6
C2 C3 C4 121.6(3)
C2 C3 H3 119.2
C4 C3 H3 119.2
C5 C4 C3 121.3(2)
C5 C4 H4 119.3
C3 C4 H4 119.3
C4 C5 C6 117.9(2)
C4 C5 H5 121.0
C6 C5 H5 121.0
N1 C6 C5 129.8(2)
N1 C6 C1 108.61(19)
C5 C6 C1 121.6(2)
C12 C7 N1 110.99(19)
C12 C7 C9 115.01(18)
N1 C7 C9 133.80(18)
C7 C9 C10 101.62(16)
C7 C9 H9A 111.4
C10 C9 H9A 111.4
C7 C9 H9B 111.4
C10 C9 H9B 111.4
H9A C9 H9B 109.3
C22 C10 C25 108.87(18)
C22 C10 C9 110.42(17)
C25 C10 C9 107.79(17)
C22 C10 C11 115.37(16)
C25 C10 C11 107.38(15)
C9 C10 C11 106.72(17)
C12 C11 C13 114.55(15)
C12 C11 C20 103.48(15)
C13 C11 C20 114.42(14)
C12 C11 C10 100.17(14)
C13 C11 C10 114.06(15)
C20 C11 C10 108.76(14)
C7 C12 C1 107.65(18)
C7 C12 C11 111.89(18)
C1 C12 C11 139.72(16)
C14 C13 C18 117.89(18)
C14 C13 C11 122.16(16)
C18 C13 C11 119.88(16)
C13 C14 C15 121.14(19)
C13 C14 H14 119.4
C15 C14 H14 119.4
C16 C15 C14 118.4(2)
C16 C15 H15 120.8
C14 C15 H15 120.8
C17 C16 F1 119.1(2)
C17 C16 C15 122.8(2)
F1 C16 C15 118.1(2)
C16 C17 C18 117.98(19)
C16 C17 H17 121.0
C18 C17 H17 121.0
C13 C18 C17 121.76(19)
C13 C18 H18 119.1
C17 C18 H18 119.1
N1 C19 H19A 109.5
N1 C19 H19B 109.5
H19A C19 H19B 109.5
N1 C19 H19C 109.5
H19A C19 H19C 109.5
H19B C19 H19C 109.5
O1 C20 O2 123.90(17)
O1 C20 C11 124.02(17)
O2 C20 C11 111.75(15)
O2 C21 H21A 109.5
O2 C21 H21B 109.5
H21A C21 H21B 109.5
O2 C21 H21C 109.5
H21A C21 H21C 109.5
H21B C21 H21C 109.5
O3 C22 O4 124.2(2)
O3 C22 C10 123.4(2)
O4 C22 C10 112.38(18)
C24 C23 O4 109.5(4)
C24 C23 H23A 109.8
O4 C23 H23A 109.8
C24 C23 H23B 109.8
O4 C23 H23B 109.8
H23A C23 H23B 108.2
O5 C25 O6 124.6(2)
O5 C25 C10 123.2(2)
O6 C25 C10 112.13(18)
O6 C26 C27 106.4(3)
O6 C26 H26A 110.4
C27 C26 H26A 110.4
O6 C26 H26B 110.4
C27 C26 H26B 110.4
H26A C26 H26B 108.6
C26 C27 H27A 109.5
C26 C27 H27B 109.5
H27A C27 H27B 109.5
C26 C27 H27C 109.5
H27A C27 H27C 109.5
H27B C27 H27C 109.5
C23 C24 H24A 109.5
C23 C24 H24B 109.5
H24A C24 H24B 109.5
C23 C24 H24C 109.5
H24A C24 H24C 109.5
H24B C24 H24C 109.5

loop_
_geom_bond_atom_site_label_1
_geom_bond_atom_site_label_2
_geom_bond_distance
F1 C16 1.365(2)
O1 C20 1.206(2)
O2 C20 1.326(2)
O2 C21 1.455(3)
O3 C22 1.200(3)
O4 C22 1.333(3)
O4 C23 1.446(3)
O5 C25 1.202(3)
O6 C25 1.320(3)
O6 C26 1.458(3)
N1 C7 1.369(3)
N1 C6 1.392(3)
N1 C19 1.458(3)
C1 C2 1.404(3)
C1 C6 1.427(3)
C1 C12 1.441(3)
C2 C3 1.388(3)
C2 H2 0.9300
C3 C4 1.394(4)
C3 H3 0.9300
C4 C5 1.381(4)
C4 H4 0.9300
C5 C6 1.399(3)
C5 H5 0.9300
C7 C12 1.360(3)
C7 C9 1.488(3)
C9 C10 1.558(3)
C9 H9A 0.9700
C9 H9B 0.9700
C10 C22 1.534(3)
C10 C25 1.543(3)
C10 C11 1.627(3)
C11 C12 1.517(3)
C11 C13 1.535(2)
C11 C20 1.540(2)
C13 C14 1.388(3)
C13 C18 1.394(2)
C14 C15 1.394(3)
C14 H14 0.9300
C15 C16 1.378(3)
C15 H15 0.9300
C16 C17 1.360(3)
C17 C18 1.394(3)
C17 H17 0.9300
C18 H18 0.9300
C19 H19A 0.9600
C19 H19B 0.9600
C19 H19C 0.9600
C21 H21A 0.9600
C21 H21B 0.9600
C21 H21C 0.9600
C23 C24 1.361(6)
C23 H23A 0.9700
C23 H23B 0.9700
C26 C27 1.483(5)
C26 H26A 0.9700
C26 H26B 0.9700
C27 H27A 0.9600
C27 H27B 0.9600
C27 H27C 0.9600
C24 H24A 0.9600
C24 H24B 0.9600
C24 H24C 0.9600

loop_
_geom_torsion_atom_site_label_1
_geom_torsion_atom_site_label_2
_geom_torsion_atom_site_label_3
_geom_torsion_atom_site_label_4
_geom_torsion
C6 C1 C2 C3 0.8(3)
C12 C1 C2 C3 179.8(2)
C1 C2 C3 C4 -0.3(4)
C2 C3 C4 C5 -0.2(4)
C3 C4 C5 C6 0.1(4)
C7 N1 C6 C5 178.9(2)
C19 N1 C6 C5 -1.4(4)
C7 N1 C6 C1 0.7(2)
C19 N1 C6 C1 -179.57(19)
C4 C5 C6 N1 -177.6(2)
C4 C5 C6 C1 0.4(3)
C2 C1 C6 N1 177.50(17)
C12 C1 C6 N1 -1.8(2)
C2 C1 C6 C5 -0.9(3)
C12 C1 C6 C5 179.79(19)
C6 N1 C7 C12 0.8(2)
C19 N1 C7 C12 -178.94(19)
C6 N1 C7 C9 -173.7(2)
C19 N1 C7 C9 6.6(4)
C12 C7 C9 C10 12.2(2)
N1 C7 C9 C10 -173.5(2)
C7 C9 C10 C22 -146.02(17)
C7 C9 C10 C25 95.17(18)
C7 C9 C10 C11 -19.91(19)
C22 C10 C11 C12 143.71(17)
C25 C10 C11 C12 -94.73(18)
C9 C10 C11 C12 20.63(18)
C22 C10 C11 C13 -93.45(19)
C25 C10 C11 C13 28.1(2)
C9 C10 C11 C13 143.48(16)
C22 C10 C11 C20 35.6(2)
C25 C10 C11 C20 157.16(17)
C9 C10 C11 C20 -87.48(18)
N1 C7 C12 C1 -1.9(2)
C9 C7 C12 C1 173.67(17)
N1 C7 C12 C11 -174.07(16)
C9 C7 C12 C11 1.5(2)
C2 C1 C12 C7 -176.9(2)
C6 C1 C12 C7 2.3(2)
C2 C1 C12 C11 -8.2(4)
C6 C1 C12 C11 171.0(2)
C13 C11 C12 C7 -136.31(17)
C20 C11 C12 C7 98.46(18)
C10 C11 C12 C7 -13.81(19)
C13 C11 C12 C1 55.3(3)
C20 C11 C12 C1 -69.9(3)
C10 C11 C12 C1 177.8(2)
C12 C11 C13 C14 -160.35(19)
C20 C11 C13 C14 -41.1(3)
C10 C11 C13 C14 85.0(2)
C12 C11 C13 C18 22.7(2)
C20 C11 C13 C18 141.91(19)
C10 C11 C13 C18 -92.0(2)
C18 C13 C14 C15 1.8(3)
C11 C13 C14 C15 -175.2(2)
C13 C14 C15 C16 -0.3(4)
C14 C15 C16 C17 -0.7(4)
C14 C15 C16 F1 -179.8(2)
F1 C16 C17 C18 179.3(2)
C15 C16 C17 C18 0.1(4)
C14 C13 C18 C17 -2.4(3)
C11 C13 C18 C17 174.71(19)
C16 C17 C18 C13 1.5(3)
C21 O2 C20 O1 -1.8(3)
C21 O2 C20 C11 -175.4(2)
C12 C11 C20 O1 -83.3(2)
C13 C11 C20 O1 151.3(2)
C10 C11 C20 O1 22.5(3)
C12 C11 C20 O2 90.27(19)
C13 C11 C20 O2 -35.0(2)
C10 C11 C20 O2 -163.89(17)
C23 O4 C22 O3 -0.4(4)
C23 O4 C22 C10 178.8(3)
C25 C10 C22 O3 94.2(3)
C9 C10 C22 O3 -24.0(3)
C11 C10 C22 O3 -145.1(3)
C25 C10 C22 O4 -85.0(2)
C9 C10 C22 O4 156.86(19)
C11 C10 C22 O4 35.8(3)
C22 O4 C23 C24 -168.5(5)
C26 O6 C25 O5 -2.2(3)
C26 O6 C25 C10 176.3(2)
C22 C10 C25 O5 -148.6(2)
C9 C10 C25 O5 -28.8(3)
C11 C10 C25 O5 85.9(2)
C22 C10 C25 O6 32.9(2)
C9 C10 C25 O6 152.70(18)
C11 C10 C25 O6 -92.6(2)
C25 O6 C26 C27 -179.0(3)
